data_7026198
loop_
_publ_author_name
'Hashimoto, Hisako'
'Suzuki, Toshinori'
'Tobita, Hiromi'

_publ_section_title
;
 Synthesis of \h(2)-cyclooctene iridium and rhodium complexes supported by
 a novel P,N-chelate ligand and their reactivity toward hydrosilanes:
 facile Cl migration from metal to silicon via silylene complex
 intermediates and formation of a base-stabilised silylene complex.
;
_journal_issue 39
_journal_name_full 'Dalton transactions (Cambridge, England : 2003)'
_journal_page_first 9386
_journal_page_last 9400
_journal_paper_doi 10.1039/c0dt00264j
_journal_volume 39
_journal_year 2010
_chemical_formula_moiety 'C31 H64 Cl Ir N P Si4'
_chemical_formula_sum 'C31 H64 Cl Ir N P Si4'
_chemical_formula_weight 821.81
_chemical_name_systematic
;
?
;
_space_group_IT_number 14
_symmetry_cell_setting monoclinic
_symmetry_space_group_name_Hall '-P 2ybc'
_symmetry_space_group_name_H-M 'P 1 21/c 1'
_atom_sites_solution_hydrogens geom
_atom_sites_solution_primary direct
_atom_sites_solution_secondary difmap
_audit_creation_method SHELXL-97
_cell_angle_alpha 90.00
_cell_angle_beta 96.0413(11)
_cell_angle_gamma 90.00
_cell_formula_units_Z 4
_cell_length_a 11.5618(3)
_cell_length_b 18.3157(4)
_cell_length_c 17.9750(5)
_cell_measurement_reflns_used 8508
_cell_measurement_temperature 150(2)
_cell_measurement_theta_max 27.48
_cell_measurement_theta_min 1.59
_cell_volume 3785.29(17)
_computing_cell_refinement PROCESS-AUTO
_computing_data_collection PROCESS-AUTO
_computing_data_reduction 'teXsan Ver. 1.11'
_computing_molecular_graphics ORTEP
_computing_structure_refinement 'SHELXL-97 (Sheldrick, 1997)'
_computing_structure_solution 'SHELXS-97 (Sheldrick, 1990)'
_diffrn_ambient_temperature 150(2)
_diffrn_detector_area_resol_mean 10.00
_diffrn_measured_fraction_theta_full 0.982
_diffrn_measured_fraction_theta_max 0.982
_diffrn_measurement_device_type 'Rigaku RAXIS-RAPID Imaging Plate'
_diffrn_measurement_method \w
_diffrn_radiation_monochromator graphite
_diffrn_radiation_source 'fine-focus sealed tube'
_diffrn_radiation_type MoK\a
_diffrn_radiation_wavelength 0.71069
_diffrn_reflns_av_R_equivalents 0.0986
_diffrn_reflns_av_sigmaI/netI 0.0739
_diffrn_reflns_limit_h_max 14
_diffrn_reflns_limit_h_min -14
_diffrn_reflns_limit_k_max 23
_diffrn_reflns_limit_k_min -23
_diffrn_reflns_limit_l_max 23
_diffrn_reflns_limit_l_min -23
_diffrn_reflns_number 33309
_diffrn_reflns_theta_full 27.48
_diffrn_reflns_theta_max 27.48
_diffrn_reflns_theta_min 1.59
_exptl_absorpt_coefficient_mu 3.788
_exptl_absorpt_correction_T_max 0.7268
_exptl_absorpt_correction_T_min 0.6593
_exptl_absorpt_correction_type integration
_exptl_absorpt_process_details 'NUMABS (Higashi, 1999)'
_exptl_crystal_colour yellowish-white
_exptl_crystal_density_diffrn 1.442
_exptl_crystal_density_method 'not measured'
_exptl_crystal_description block
_exptl_crystal_F_000 1688
_exptl_crystal_size_max 0.12
_exptl_crystal_size_mid 0.12
_exptl_crystal_size_min 0.09
_refine_diff_density_max 1.197
_refine_diff_density_min -2.692
_refine_diff_density_rms 0.253
_refine_ls_extinction_method none
_refine_ls_goodness_of_fit_ref 1.298
_refine_ls_hydrogen_treatment constr
_refine_ls_matrix_type full
_refine_ls_number_parameters 359
_refine_ls_number_reflns 8508
_refine_ls_number_restraints 0
_refine_ls_restrained_S_all 1.298
_refine_ls_R_factor_all 0.1082
_refine_ls_R_factor_gt 0.0800
_refine_ls_shift/su_max 0.000
_refine_ls_shift/su_mean 0.000
_refine_ls_structure_factor_coef Fsqd
_refine_ls_weighting_details 'calc w=1/[\s^2^(Fo^2^)+(0.0665P)^2^+20.9692P] where P=(Fo^2^+2Fc^2^)/3'
_refine_ls_weighting_scheme calc
_refine_ls_wR_factor_gt 0.1634
_refine_ls_wR_factor_ref 0.1751
_reflns_number_gt 6769
_reflns_number_total 8508
_reflns_threshold_expression >2sigma(I)
_cod_data_source_file c0dt00264j.txt
_cod_data_source_block (PcyN-P,N)IrH3[SiMe2C(SiMe3)2SiClMe-Si,Si]-(9)
_cod_original_sg_symbol_H-M 'P 21/c'
_cod_database_code 7026198

loop_
_symmetry_equiv_pos_as_xyz
'x, y, z'
'-x, y+1/2, -z+1/2'
'-x, -y, -z'
'x, -y-1/2, z-1/2'

loop_
_atom_site_label
_atom_site_type_symbol
_atom_site_fract_x
_atom_site_fract_y
_atom_site_fract_z
_atom_site_U_iso_or_equiv
_atom_site_adp_type
_atom_site_occupancy
_atom_site_symmetry_multiplicity
_atom_site_calc_flag
_atom_site_refinement_flags
_atom_site_disorder_assembly
_atom_site_disorder_group
Ir1 Ir 0.08803(3) 0.11375(2) 0.32586(2) 0.02044(12) Uani 1 1 d . A .
Cl1 Cl 0.2393(3) 0.2522(2) 0.21851(19) 0.0575(10) Uani 1 1 d . A 1
P1 P -0.0042(2) 0.10556(13) 0.20550(13) 0.0201(5) Uani 1 1 d . A .
Si1 Si 0.2077(2) 0.21450(15) 0.32565(16) 0.0235(6) Uani 1 1 d . . .
Si2 Si 0.2907(2) 0.08224(15) 0.36416(15) 0.0228(6) Uani 1 1 d . A .
Si3 Si 0.3700(3) 0.20646(18) 0.47854(17) 0.0353(7) Uani 1 1 d . . .
Si4 Si 0.4842(3) 0.20504(16) 0.32889(18) 0.0300(7) Uani 1 1 d . . .
N1 N -0.0593(7) 0.0337(4) 0.3506(4) 0.0231(18) Uani 1 1 d . . .
C1 C -0.1382(8) 0.0553(5) 0.2177(5) 0.0192(19) Uani 1 1 d . . .
C2 C -0.1506(9) 0.0259(5) 0.2878(5) 0.024(2) Uani 1 1 d . A .
C3 C -0.2504(9) -0.0145(5) 0.2969(6) 0.028(2) Uani 1 1 d . . .
H1 H -0.2586 -0.0378 0.3433 0.034 Uiso 1 1 calc R A .
C4 C -0.3377(9) -0.0208(6) 0.2381(7) 0.033(3) Uani 1 1 d . A .
H2 H -0.4067 -0.0464 0.2460 0.040 Uiso 1 1 calc R . .
C5 C -0.3280(9) 0.0085(5) 0.1695(7) 0.030(2) Uani 1 1 d . . .
C6 C -0.2285(9) 0.0459(5) 0.1586(6) 0.026(2) Uani 1 1 d . A .
H3 H -0.2198 0.0658 0.1107 0.032 Uiso 1 1 calc R . .
C7 C -0.4231(9) 0.0017(6) 0.1063(6) 0.035(3) Uani 1 1 d . A .
H4 H -0.3920 0.0129 0.0589 0.053 Uiso 1 1 calc R . .
H5 H -0.4858 0.0361 0.1140 0.053 Uiso 1 1 calc R . .
H6 H -0.4538 -0.0482 0.1047 0.053 Uiso 1 1 calc R . .
C8 C -0.0551(9) 0.1926(5) 0.1601(5) 0.021(2) Uani 1 1 d . . .
H7 H 0.0108 0.2276 0.1714 0.025 Uiso 1 1 calc R A .
C9 C -0.1559(10) 0.2254(6) 0.1963(7) 0.035(3) Uani 1 1 d . A .
H8 H -0.1359 0.2274 0.2512 0.042 Uiso 1 1 calc R . .
H9 H -0.2253 0.1939 0.1859 0.042 Uiso 1 1 calc R . .
C10 C -0.1836(12) 0.3020(6) 0.1665(9) 0.053(4) Uani 1 1 d . . .
H10 H -0.2536 0.3205 0.1878 0.064 Uiso 1 1 calc R A .
H11 H -0.1180 0.3350 0.1829 0.064 Uiso 1 1 calc R . .
C11 C -0.2049(11) 0.3029(7) 0.0819(8) 0.050(4) Uani 1 1 d . A .
H12 H -0.2764 0.2749 0.0659 0.060 Uiso 1 1 calc R . .
H13 H -0.2173 0.3539 0.0645 0.060 Uiso 1 1 calc R . .
C12 C -0.1049(12) 0.2707(6) 0.0466(8) 0.050(4) Uani 1 1 d . . .
H14 H -0.0348 0.3011 0.0589 0.060 Uiso 1 1 calc R A .
H15 H -0.1231 0.2704 -0.0085 0.060 Uiso 1 1 calc R . .
C13 C -0.0804(10) 0.1930(6) 0.0742(6) 0.034(2) Uani 1 1 d . A .
H16 H -0.0127 0.1731 0.0514 0.040 Uiso 1 1 calc R . .
H17 H -0.1485 0.1616 0.0589 0.040 Uiso 1 1 calc R . .
C14 C 0.0569(8) 0.0500(5) 0.1333(5) 0.0206(19) Uani 1 1 d . . .
H18 H 0.0006 0.0511 0.0871 0.025 Uiso 1 1 calc R A .
C15 C 0.1733(8) 0.0803(5) 0.1133(6) 0.024(2) Uani 1 1 d . A .
H19 H 0.1615 0.1307 0.0941 0.028 Uiso 1 1 calc R . .
H20 H 0.2289 0.0824 0.1590 0.028 Uiso 1 1 calc R . .
C16 C 0.2253(10) 0.0338(6) 0.0544(6) 0.034(3) Uani 1 1 d . . .
H21 H 0.1745 0.0364 0.0065 0.041 Uiso 1 1 calc R A .
H22 H 0.3026 0.0533 0.0458 0.041 Uiso 1 1 calc R . .
C17 C 0.2373(10) -0.0443(6) 0.0795(7) 0.039(3) Uani 1 1 d . A .
H23 H 0.2961 -0.0473 0.1236 0.047 Uiso 1 1 calc R . .
H24 H 0.2656 -0.0739 0.0390 0.047 Uiso 1 1 calc R . .
C18 C 0.1229(10) -0.0763(6) 0.0998(6) 0.034(3) Uani 1 1 d . . .
H25 H 0.0668 -0.0794 0.0543 0.040 Uiso 1 1 calc R A .
H26 H 0.1364 -0.1263 0.1197 0.040 Uiso 1 1 calc R . .
C19 C 0.0725(9) -0.0292(5) 0.1578(6) 0.025(2) Uani 1 1 d . A .
H27 H 0.1247 -0.0312 0.2051 0.030 Uiso 1 1 calc R . .
H28 H -0.0038 -0.0494 0.1677 0.030 Uiso 1 1 calc R . .
C20 C -0.1110(11) 0.0648(8) 0.4162(6) 0.044(3) Uani 1 1 d . A .
H29 H -0.1494 0.1112 0.4020 0.066 Uiso 1 1 calc R . .
H30 H -0.0495 0.0732 0.4571 0.066 Uiso 1 1 calc R . .
H31 H -0.1682 0.0305 0.4326 0.066 Uiso 1 1 calc R . .
C21 C -0.0087(11) -0.0395(6) 0.3707(7) 0.044(3) Uani 1 1 d . A .
H32 H -0.0699 -0.0719 0.3853 0.066 Uiso 1 1 calc R . .
H33 H 0.0524 -0.0345 0.4125 0.066 Uiso 1 1 calc R . .
H34 H 0.0246 -0.0603 0.3274 0.066 Uiso 1 1 calc R . .
C22 C 0.1531(11) 0.3046(7) 0.3635(7) 0.041(3) Uiso 1 1 d . A 1
C23 C 0.3068(10) 0.0241(6) 0.4510(6) 0.036(3) Uani 1 1 d . . .
H35 H 0.3895 0.0163 0.4670 0.054 Uiso 1 1 calc R A .
H36 H 0.2688 -0.0232 0.4403 0.054 Uiso 1 1 calc R . .
H37 H 0.2704 0.0487 0.4909 0.054 Uiso 1 1 calc R . .
C24 C 0.3782(9) 0.0255(6) 0.2984(7) 0.036(3) Uani 1 1 d . . .
H38 H 0.4606 0.0253 0.3179 0.054 Uiso 1 1 calc R A .
H39 H 0.3694 0.0472 0.2483 0.054 Uiso 1 1 calc R . .
H40 H 0.3489 -0.0248 0.2957 0.054 Uiso 1 1 calc R . .
C25 C 0.3521(8) 0.1803(5) 0.3766(5) 0.0191(19) Uani 1 1 d . A .
C26 C 0.2332(13) 0.2023(9) 0.5268(7) 0.059(4) Uani 1 1 d . A .
H41 H 0.1730 0.2325 0.4995 0.089 Uiso 1 1 calc R . .
H42 H 0.2494 0.2204 0.5781 0.089 Uiso 1 1 calc R . .
H43 H 0.2061 0.1516 0.5278 0.089 Uiso 1 1 calc R . .
C27 C 0.4767(12) 0.1484(8) 0.5389(7) 0.053(4) Uani 1 1 d . A .
H44 H 0.4343 0.1152 0.5691 0.080 Uiso 1 1 calc R . .
H45 H 0.5276 0.1799 0.5721 0.080 Uiso 1 1 calc R . .
H46 H 0.5237 0.1200 0.5071 0.080 Uiso 1 1 calc R . .
C28 C 0.4258(15) 0.3028(8) 0.4939(8) 0.062(4) Uani 1 1 d . A .
H47 H 0.5057 0.3058 0.4807 0.092 Uiso 1 1 calc R . .
H48 H 0.4242 0.3161 0.5466 0.092 Uiso 1 1 calc R . .
H49 H 0.3763 0.3364 0.4623 0.092 Uiso 1 1 calc R . .
C29 C 0.6218(11) 0.1745(8) 0.3812(9) 0.060(4) Uani 1 1 d . A .
H50 H 0.6329 0.1999 0.4294 0.090 Uiso 1 1 calc R . .
H51 H 0.6867 0.1858 0.3522 0.090 Uiso 1 1 calc R . .
H52 H 0.6186 0.1218 0.3896 0.090 Uiso 1 1 calc R . .
C30 C 0.4980(12) 0.3065(6) 0.3176(8) 0.047(3) Uani 1 1 d . A .
H53 H 0.5513 0.3260 0.3588 0.071 Uiso 1 1 calc R . .
H54 H 0.4214 0.3293 0.3181 0.071 Uiso 1 1 calc R . .
H55 H 0.5286 0.3171 0.2699 0.071 Uiso 1 1 calc R . .
C31 C 0.4961(13) 0.1672(7) 0.2326(7) 0.053(4) Uani 1 1 d . A .
H56 H 0.5333 0.1190 0.2368 0.079 Uiso 1 1 calc R . .
H57 H 0.5431 0.2002 0.2051 0.079 Uiso 1 1 calc R . .
H58 H 0.4183 0.1626 0.2056 0.079 Uiso 1 1 calc R . .

loop_
_atom_site_aniso_label
_atom_site_aniso_U_11
_atom_site_aniso_U_22
_atom_site_aniso_U_33
_atom_site_aniso_U_23
_atom_site_aniso_U_13
_atom_site_aniso_U_12
Ir1 0.01814(19) 0.02355(19) 0.01982(18) 0.00274(16) 0.00285(12) 0.00003(17)
Cl1 0.054(2) 0.071(2) 0.0445(18) 0.0258(16) -0.0099(15) -0.0243(18)
P1 0.0175(12) 0.0197(12) 0.0232(12) 0.0028(9) 0.0028(9) -0.0014(10)
Si1 0.0194(14) 0.0236(13) 0.0267(14) 0.0015(10) -0.0010(11) 0.0003(11)
Si2 0.0197(14) 0.0223(13) 0.0266(14) 0.0037(10) 0.0037(11) 0.0004(11)
Si3 0.0396(19) 0.0413(18) 0.0240(15) -0.0059(12) -0.0012(13) -0.0010(14)
Si4 0.0244(16) 0.0283(15) 0.0384(17) 0.0003(12) 0.0090(13) 0.0003(12)
N1 0.019(4) 0.027(4) 0.023(4) 0.010(3) 0.000(3) 0.000(3)
C1 0.020(5) 0.017(4) 0.022(5) 0.001(3) 0.010(4) 0.000(4)
C2 0.020(5) 0.027(5) 0.026(5) 0.003(4) 0.008(4) 0.006(4)
C3 0.028(6) 0.022(5) 0.036(6) 0.000(4) 0.011(5) -0.007(4)
C4 0.022(6) 0.027(5) 0.053(7) -0.007(5) 0.021(5) -0.006(4)
C5 0.015(5) 0.023(5) 0.051(7) -0.008(4) 0.005(4) 0.000(4)
C6 0.020(5) 0.023(5) 0.036(6) -0.004(4) 0.000(4) -0.004(4)
C7 0.022(6) 0.044(6) 0.041(7) -0.017(5) 0.005(5) -0.012(5)
C8 0.023(5) 0.009(4) 0.029(5) 0.012(3) 0.001(4) -0.005(4)
C9 0.036(7) 0.025(6) 0.047(7) 0.001(5) 0.013(5) 0.009(5)
C10 0.037(8) 0.024(6) 0.099(12) 0.008(6) 0.013(7) 0.003(5)
C11 0.033(7) 0.043(7) 0.072(10) 0.030(7) -0.004(6) 0.008(6)
C12 0.045(8) 0.034(7) 0.066(9) 0.030(6) -0.016(7) -0.005(6)
C13 0.029(6) 0.032(6) 0.038(6) 0.009(5) -0.004(5) -0.006(5)
C14 0.016(5) 0.023(5) 0.023(5) 0.001(4) 0.002(4) -0.004(4)
C15 0.016(5) 0.025(5) 0.030(5) -0.002(4) 0.004(4) -0.003(4)
C16 0.024(6) 0.043(6) 0.037(6) 0.001(5) 0.012(5) 0.003(5)
C17 0.033(7) 0.042(7) 0.045(7) -0.017(5) 0.016(5) 0.001(5)
C18 0.035(7) 0.027(5) 0.040(6) -0.010(5) 0.010(5) 0.003(5)
C19 0.024(5) 0.023(5) 0.029(5) 0.000(4) 0.009(4) -0.002(4)
C20 0.040(7) 0.074(9) 0.019(5) -0.004(5) 0.012(5) -0.011(6)
C21 0.041(7) 0.042(7) 0.049(7) 0.023(6) 0.001(6) 0.003(6)
C23 0.035(7) 0.031(6) 0.039(6) 0.021(5) -0.007(5) -0.008(5)
C24 0.012(5) 0.025(5) 0.069(8) -0.018(5) 0.000(5) 0.002(4)
C25 0.020(5) 0.017(4) 0.020(5) 0.001(3) 0.004(4) 0.003(4)
C26 0.062(10) 0.099(12) 0.018(6) -0.016(6) 0.013(6) 0.010(8)
C27 0.046(8) 0.073(9) 0.039(7) 0.006(7) -0.006(6) -0.010(7)
C28 0.080(11) 0.057(9) 0.046(8) -0.015(7) -0.006(8) -0.017(8)
C29 0.030(8) 0.069(10) 0.084(11) 0.017(8) 0.015(7) 0.004(7)
C30 0.047(8) 0.038(7) 0.057(8) -0.002(6) 0.007(6) -0.005(6)
C31 0.073(10) 0.045(7) 0.047(8) -0.009(6) 0.042(7) 0.000(7)

loop_
_atom_type_symbol
_atom_type_description
_atom_type_scat_dispersion_real
_atom_type_scat_dispersion_imag
_atom_type_scat_source
C C 0.0033 0.0016 'International Tables Vol C Tables 4.2.6.8 and 6.1.1.4'
H H 0.0000 0.0000 'International Tables Vol C Tables 4.2.6.8 and 6.1.1.4'
Cl Cl 0.1484 0.1585 'International Tables Vol C Tables 4.2.6.8 and 6.1.1.4'
Ir Ir -1.4442 7.9887 'International Tables Vol C Tables 4.2.6.8 and 6.1.1.4'
N N 0.0061 0.0033 'International Tables Vol C Tables 4.2.6.8 and 6.1.1.4'
P P 0.1023 0.0942 'International Tables Vol C Tables 4.2.6.8 and 6.1.1.4'
Si Si 0.0817 0.0704 'International Tables Vol C Tables 4.2.6.8 and 6.1.1.4'

loop_
_geom_angle_atom_site_label_1
_geom_angle_atom_site_label_2
_geom_angle_atom_site_label_3
_geom_angle
Si1 Ir1 P1 105.54(9)
Si1 Ir1 N1 163.0(2)
P1 Ir1 N1 82.1(2)
Si1 Ir1 Si2 68.37(9)
P1 Ir1 Si2 125.64(9)
N1 Ir1 Si2 119.8(2)
C1 P1 C14 101.4(4)
C1 P1 C8 104.5(4)
C14 P1 C8 106.9(4)
C1 P1 Ir1 103.5(3)
C14 P1 Ir1 121.3(3)
C8 P1 Ir1 116.6(3)
C22 Si1 C25 114.4(5)
C22 Si1 Cl1 97.9(4)
C25 Si1 Cl1 108.5(3)
C22 Si1 Ir1 117.9(4)
C25 Si1 Ir1 103.3(3)
Cl1 Si1 Ir1 115.09(16)
C22 Si1 Si2 144.3(4)
C25 Si1 Si2 46.4(3)
Cl1 Si1 Si2 116.18(17)
Ir1 Si1 Si2 58.19(9)
C23 Si2 C25 115.2(5)
C23 Si2 C24 100.9(6)
C25 Si2 C24 111.1(4)
C23 Si2 Ir1 112.1(4)
C25 Si2 Ir1 98.2(3)
C24 Si2 Ir1 120.2(4)
C23 Si2 Si1 136.9(4)
C25 Si2 Si1 46.0(3)
C24 Si2 Si1 121.7(4)
Ir1 Si2 Si1 53.44(8)
C26 Si3 C25 115.2(5)
C26 Si3 C27 104.0(7)
C25 Si3 C27 114.5(5)
C26 Si3 C28 105.1(7)
C25 Si3 C28 112.4(5)
C27 Si3 C28 104.5(7)
C29 Si4 C30 106.0(7)
C29 Si4 C31 102.4(7)
C30 Si4 C31 104.4(6)
C29 Si4 C25 113.0(5)
C30 Si4 C25 111.7(5)
C31 Si4 C25 118.1(5)
C2 N1 C20 109.2(8)
C2 N1 C21 109.2(8)
C20 N1 C21 109.4(9)
C2 N1 Ir1 113.4(6)
C20 N1 Ir1 105.9(7)
C21 N1 Ir1 109.7(7)
C2 C1 C6 119.6(9)
C2 C1 P1 118.1(8)
C6 C1 P1 122.3(7)
C1 C2 C3 118.4(10)
C1 C2 N1 121.6(9)
C3 C2 N1 119.9(9)
C4 C3 C2 120.0(10)
C4 C3 H1 120.0
C2 C3 H1 120.0
C5 C4 C3 122.4(10)
C5 C4 H2 118.8
C3 C4 H2 118.8
C4 C5 C6 118.5(10)
C4 C5 C7 122.0(10)
C6 C5 C7 119.5(10)
C5 C6 C1 121.1(10)
C5 C6 H3 119.5
C1 C6 H3 119.5
C5 C7 H4 109.5
C5 C7 H5 109.5
H4 C7 H5 109.5
C5 C7 H6 109.5
H4 C7 H6 109.5
H5 C7 H6 109.5
C9 C8 C13 110.8(9)
C9 C8 P1 111.9(7)
C13 C8 P1 117.5(7)
C9 C8 H7 105.2
C13 C8 H7 105.2
P1 C8 H7 105.2
C8 C9 C10 110.9(9)
C8 C9 H8 109.5
C10 C9 H8 109.5
C8 C9 H9 109.5
C10 C9 H9 109.5
H8 C9 H9 108.1
C11 C10 C9 111.6(11)
C11 C10 H10 109.3
C9 C10 H10 109.3
C11 C10 H11 109.3
C9 C10 H11 109.3
H10 C10 H11 108.0
C12 C11 C10 111.7(10)
C12 C11 H12 109.3
C10 C11 H12 109.3
C12 C11 H13 109.3
C10 C11 H13 109.3
H12 C11 H13 107.9
C11 C12 C13 110.8(10)
C11 C12 H14 109.5
C13 C12 H14 109.5
C11 C12 H15 109.5
C13 C12 H15 109.5
H14 C12 H15 108.1
C12 C13 C8 109.9(9)
C12 C13 H16 109.7
C8 C13 H16 109.7
C12 C13 H17 109.7
C8 C13 H17 109.7
H16 C13 H17 108.2
C19 C14 C15 109.5(8)
C19 C14 P1 111.4(6)
C15 C14 P1 112.0(6)
C19 C14 H18 107.9
C15 C14 H18 107.9
P1 C14 H18 107.9
C16 C15 C14 112.3(8)
C16 C15 H19 109.2
C14 C15 H19 109.2
C16 C15 H20 109.2
C14 C15 H20 109.2
H19 C15 H20 107.9
C17 C16 C15 110.7(9)
C17 C16 H21 109.5
C15 C16 H21 109.5
C17 C16 H22 109.5
C15 C16 H22 109.5
H21 C16 H22 108.1
C16 C17 C18 112.5(10)
C16 C17 H23 109.1
C18 C17 H23 109.1
C16 C17 H24 109.1
C18 C17 H24 109.1
H23 C17 H24 107.8
C19 C18 C17 110.6(9)
C19 C18 H25 109.5
C17 C18 H25 109.5
C19 C18 H26 109.5
C17 C18 H26 109.5
H25 C18 H26 108.1
C18 C19 C14 112.7(8)
C18 C19 H27 109.1
C14 C19 H27 109.1
C18 C19 H28 109.1
C14 C19 H28 109.1
H27 C19 H28 107.8
N1 C20 H29 109.5
N1 C20 H30 109.5
H29 C20 H30 109.5
N1 C20 H31 109.5
H29 C20 H31 109.5
H30 C20 H31 109.5
N1 C21 H32 109.5
N1 C21 H33 109.5
H32 C21 H33 109.5
N1 C21 H34 109.5
H32 C21 H34 109.5
H33 C21 H34 109.5
Si2 C23 H35 109.5
Si2 C23 H36 109.5
H35 C23 H36 109.5
Si2 C23 H37 109.5
H35 C23 H37 109.5
H36 C23 H37 109.5
Si2 C24 H38 109.5
Si2 C24 H39 109.5
H38 C24 H39 109.5
Si2 C24 H40 109.5
H38 C24 H40 109.5
H39 C24 H40 109.5
Si3 C25 Si4 111.7(5)
Si3 C25 Si1 112.4(5)
Si4 C25 Si1 114.1(5)
Si3 C25 Si2 110.5(5)
Si4 C25 Si2 118.4(5)
Si1 C25 Si2 87.6(4)
Si3 C26 H41 109.5
Si3 C26 H42 109.5
H41 C26 H42 109.5
Si3 C26 H43 109.5
H41 C26 H43 109.5
H42 C26 H43 109.5
Si3 C27 H44 109.5
Si3 C27 H45 109.5
H44 C27 H45 109.5
Si3 C27 H46 109.5
H44 C27 H46 109.5
H45 C27 H46 109.5
Si3 C28 H47 109.5
Si3 C28 H48 109.5
H47 C28 H48 109.5
Si3 C28 H49 109.5
H47 C28 H49 109.5
H48 C28 H49 109.5
Si4 C29 H50 109.5
Si4 C29 H51 109.5
H50 C29 H51 109.5
Si4 C29 H52 109.5
H50 C29 H52 109.5
H51 C29 H52 109.5
Si4 C30 H53 109.5
Si4 C30 H54 109.5
H53 C30 H54 109.5
Si4 C30 H55 109.5
H53 C30 H55 109.5
H54 C30 H55 109.5
Si4 C31 H56 109.5
Si4 C31 H57 109.5
H56 C31 H57 109.5
Si4 C31 H58 109.5
H56 C31 H58 109.5
H57 C31 H58 109.5

loop_
_geom_bond_atom_site_label_1
_geom_bond_atom_site_label_2
_geom_bond_distance
Ir1 Si1 2.307(3)
Ir1 P1 2.314(2)
Ir1 N1 2.325(8)
Ir1 Si2 2.440(3)
Cl1 Si1 2.113(4)
P1 C1 1.835(9)
P1 C14 1.848(10)
P1 C8 1.859(9)
Si1 C22 1.918(12)
Si1 C25 1.923(10)
Si1 Si2 2.670(4)
Si2 C23 1.883(10)
Si2 C25 1.935(9)
Si2 C24 1.938(11)
Si3 C26 1.883(14)
Si3 C25 1.884(9)
Si3 C27 1.884(14)
Si3 C28 1.889(14)
Si4 C29 1.847(14)
Si4 C30 1.877(12)
Si4 C31 1.884(12)
Si4 C25 1.884(10)
N1 C2 1.469(13)
N1 C20 1.490(13)
N1 C21 1.493(13)
C1 C2 1.392(13)
C1 C6 1.420(14)
C2 C3 1.395(14)
C3 C4 1.387(16)
C3 H1 0.9500
C4 C5 1.360(16)
C4 H2 0.9500
C5 C6 1.370(14)
C5 C7 1.500(15)
C6 H3 0.9500
C7 H4 0.9800
C7 H5 0.9800
C7 H6 0.9800
C8 C9 1.517(14)
C8 C13 1.541(14)
C8 H7 1.0000
C9 C10 1.525(15)
C9 H8 0.9900
C9 H9 0.9900
C10 C11 1.51(2)
C10 H10 0.9900
C10 H11 0.9900
C11 C12 1.498(19)
C11 H12 0.9900
C11 H13 0.9900
C12 C13 1.523(14)
C12 H14 0.9900
C12 H15 0.9900
C13 H16 0.9900
C13 H17 0.9900
C14 C19 1.521(13)
C14 C15 1.533(13)
C14 H18 1.0000
C15 C16 1.530(14)
C15 H19 0.9900
C15 H20 0.9900
C16 C17 1.503(16)
C16 H21 0.9900
C16 H22 0.9900
C17 C18 1.525(15)
C17 H23 0.9900
C17 H24 0.9900
C18 C19 1.516(13)
C18 H25 0.9900
C18 H26 0.9900
C19 H27 0.9900
C19 H28 0.9900
C20 H29 0.9800
C20 H30 0.9800
C20 H31 0.9800
C21 H32 0.9800
C21 H33 0.9800
C21 H34 0.9800
C23 H35 0.9800
C23 H36 0.9800
C23 H37 0.9800
C24 H38 0.9800
C24 H39 0.9800
C24 H40 0.9800
C26 H41 0.9800
C26 H42 0.9800
C26 H43 0.9800
C27 H44 0.9800
C27 H45 0.9800
C27 H46 0.9800
C28 H47 0.9800
C28 H48 0.9800
C28 H49 0.9800
C29 H50 0.9800
C29 H51 0.9800
C29 H52 0.9800
C30 H53 0.9800
C30 H54 0.9800
C30 H55 0.9800
C31 H56 0.9800
C31 H57 0.9800
C31 H58 0.9800

loop_
_geom_torsion_atom_site_label_1
_geom_torsion_atom_site_label_2
_geom_torsion_atom_site_label_3
_geom_torsion_atom_site_label_4
_geom_torsion
Si1 Ir1 P1 C1 -155.6(3)
N1 Ir1 P1 C1 8.9(4)
Si2 Ir1 P1 C1 130.1(3)
Si1 Ir1 P1 C14 91.9(4)
N1 Ir1 P1 C14 -103.7(4)
Si2 Ir1 P1 C14 17.6(4)
Si1 Ir1 P1 C8 -41.5(4)
N1 Ir1 P1 C8 123.0(4)
Si2 Ir1 P1 C8 -115.7(4)
P1 Ir1 Si1 C22 98.5(4)
N1 Ir1 Si1 C22 -16.5(8)
Si2 Ir1 Si1 C22 -138.8(5)
P1 Ir1 Si1 C25 -134.3(3)
N1 Ir1 Si1 C25 110.7(7)
Si2 Ir1 Si1 C25 -11.6(3)
P1 Ir1 Si1 Cl1 -16.27(19)
N1 Ir1 Si1 Cl1 -131.3(7)
Si2 Ir1 Si1 Cl1 106.43(19)
P1 Ir1 Si1 Si2 -122.70(10)
N1 Ir1 Si1 Si2 122.3(7)
Si1 Ir1 Si2 C23 132.8(4)
P1 Ir1 Si2 C23 -133.1(4)
N1 Ir1 Si2 C23 -30.6(5)
Si1 Ir1 Si2 C25 11.3(3)
P1 Ir1 Si2 C25 105.3(3)
N1 Ir1 Si2 C25 -152.1(4)
Si1 Ir1 Si2 C24 -109.0(4)
P1 Ir1 Si2 C24 -14.9(4)
N1 Ir1 Si2 C24 87.6(5)
P1 Ir1 Si2 Si1 94.03(12)
N1 Ir1 Si2 Si1 -163.4(2)
C22 Si1 Si2 C23 10.8(9)
C25 Si1 Si2 C23 80.5(7)
Cl1 Si1 Si2 C23 171.6(5)
Ir1 Si1 Si2 C23 -83.9(5)
C22 Si1 Si2 C25 -69.8(8)
Cl1 Si1 Si2 C25 91.1(4)
Ir1 Si1 Si2 C25 -164.4(4)
C22 Si1 Si2 C24 -159.3(8)
C25 Si1 Si2 C24 -89.5(5)
Cl1 Si1 Si2 C24 1.6(4)
Ir1 Si1 Si2 C24 106.1(4)
C22 Si1 Si2 Ir1 94.6(7)
C25 Si1 Si2 Ir1 164.4(4)
Cl1 Si1 Si2 Ir1 -104.54(17)
Si1 Ir1 N1 C2 107.5(8)
P1 Ir1 N1 C2 -10.7(6)
Si2 Ir1 N1 C2 -137.5(5)
Si1 Ir1 N1 C20 -12.2(12)
P1 Ir1 N1 C20 -130.4(7)
Si2 Ir1 N1 C20 102.8(7)
Si1 Ir1 N1 C21 -130.2(8)
P1 Ir1 N1 C21 111.7(7)
Si2 Ir1 N1 C21 -15.1(8)
C14 P1 C1 C2 118.6(8)
C8 P1 C1 C2 -130.4(8)
Ir1 P1 C1 C2 -7.8(8)
C14 P1 C1 C6 -61.7(9)
C8 P1 C1 C6 49.3(9)
Ir1 P1 C1 C6 171.9(7)
C6 C1 C2 C3 2.4(14)
P1 C1 C2 C3 -177.8(7)
C6 C1 C2 N1 179.6(8)
P1 C1 C2 N1 -0.6(12)
C20 N1 C2 C1 127.0(10)
C21 N1 C2 C1 -113.4(10)
Ir1 N1 C2 C1 9.2(11)
C20 N1 C2 C3 -55.8(12)
C21 N1 C2 C3 63.8(12)
Ir1 N1 C2 C3 -173.6(7)
C1 C2 C3 C4 -4.0(14)
N1 C2 C3 C4 178.7(9)
C2 C3 C4 C5 3.1(16)
C3 C4 C5 C6 -0.4(16)
C3 C4 C5 C7 -179.8(10)
C4 C5 C6 C1 -1.3(15)
C7 C5 C6 C1 178.1(9)
C2 C1 C6 C5 0.3(14)
P1 C1 C6 C5 -179.5(8)
C1 P1 C8 C9 44.3(8)
C14 P1 C8 C9 151.3(8)
Ir1 P1 C8 C9 -69.2(8)
C1 P1 C8 C13 -85.5(8)
C14 P1 C8 C13 21.5(9)
Ir1 P1 C8 C13 161.0(6)
C13 C8 C9 C10 -55.6(12)
P1 C8 C9 C10 171.1(9)
C8 C9 C10 C11 54.3(14)
C9 C10 C11 C12 -55.1(14)
C10 C11 C12 C13 57.0(14)
C11 C12 C13 C8 -57.7(13)
C9 C8 C13 C12 57.3(11)
P1 C8 C13 C12 -172.4(8)
C1 P1 C14 C19 -56.1(8)
C8 P1 C14 C19 -165.3(7)
Ir1 P1 C14 C19 57.5(8)
C1 P1 C14 C15 -179.1(7)
C8 P1 C14 C15 71.7(8)
Ir1 P1 C14 C15 -65.5(7)
C19 C14 C15 C16 55.0(11)
P1 C14 C15 C16 179.1(7)
C14 C15 C16 C17 -55.2(12)
C15 C16 C17 C18 54.7(13)
C16 C17 C18 C19 -54.8(13)
C17 C18 C19 C14 55.4(13)
C15 C14 C19 C18 -55.4(11)
P1 C14 C19 C18 -179.8(7)
C26 Si3 C25 Si4 167.9(6)
C27 Si3 C25 Si4 -71.5(7)
C28 Si3 C25 Si4 47.5(8)
C26 Si3 C25 Si1 38.1(8)
C27 Si3 C25 Si1 158.7(6)
C28 Si3 C25 Si1 -82.3(7)
C26 Si3 C25 Si2 -58.0(8)
C27 Si3 C25 Si2 62.6(7)
C28 Si3 C25 Si2 -178.4(7)
C29 Si4 C25 Si3 48.8(8)
C30 Si4 C25 Si3 -70.7(7)
C31 Si4 C25 Si3 168.2(6)
C29 Si4 C25 Si1 177.7(7)
C30 Si4 C25 Si1 58.3(7)
C31 Si4 C25 Si1 -62.9(7)
C29 Si4 C25 Si2 -81.3(8)
C30 Si4 C25 Si2 159.2(6)
C31 Si4 C25 Si2 38.0(8)
C22 Si1 C25 Si3 31.8(7)
Cl1 Si1 C25 Si3 139.9(4)
Ir1 Si1 C25 Si3 -97.6(4)
Si2 Si1 C25 Si3 -111.2(6)
C22 Si1 C25 Si4 -96.8(6)
Cl1 Si1 C25 Si4 11.3(5)
Ir1 Si1 C25 Si4 133.8(4)
Si2 Si1 C25 Si4 120.2(6)
C22 Si1 C25 Si2 143.0(5)
Cl1 Si1 C25 Si2 -108.9(3)
Ir1 Si1 C25 Si2 13.6(3)
C23 Si2 C25 Si3 -18.8(7)
C24 Si2 C25 Si3 -132.7(5)
Ir1 Si2 C25 Si3 100.4(4)
Si1 Si2 C25 Si3 113.0(6)
C23 Si2 C25 Si4 111.9(6)
C24 Si2 C25 Si4 -2.0(7)
Ir1 Si2 C25 Si4 -128.9(5)
Si1 Si2 C25 Si4 -116.3(6)
C23 Si2 C25 Si1 -131.8(5)
C24 Si2 C25 Si1 114.2(5)
Ir1 Si2 C25 Si1 -12.6(3)
